data_1527768
loop_
_publ_author_name
'Maroy, K.'

_publ_section_title
;
 Refinement of the Crystal Structure of Monoclinic Barium
 Telluropentathionate Dihydrate
;
_journal_name_full 'Acta Chemica Scandinavica (1-27,1973-42,1988)'
_journal_page_first 1695
_journal_page_last 1704
_journal_volume 27
_journal_year 1973
_chemical_formula_sum 'Ba H2.52 O7.26 S4 Te'
_chemical_name_systematic 'Ba Te (S2 O3)2 (H2 O)1.26'
_space_group_IT_number 12
_symmetry_space_group_name_Hall '-A 2y'
_symmetry_space_group_name_H-M 'A 1 2/m 1'
_cell_angle_alpha 90
_cell_angle_beta 98.61
_cell_angle_gamma 90
_cell_formula_units_Z 4
_cell_length_a 5.003
_cell_length_b 10.588
_cell_length_c 23.635
_cell_volume 1237.878
_citation_journal_id_ASTM ACSAA4
_cod_data_source_file Maroy_ACSAA4_1973_845.cif
_cod_data_source_block H2.52Ba1O7.26S4Te1
_cod_original_sg_symbol_Hall '-C 2y (z,y,-x)'
_cod_original_formula_sum 'H2.52 Ba1 O7.26 S4 Te1'
_cod_database_code 1527768

loop_
_symmetry_equiv_pos_as_xyz
x,y,z
-x,y,-z
-x,-y,-z
x,-y,z
x,y+1/2,z+1/2
-x,y+1/2,-z+1/2
-x,-y+1/2,-z+1/2
x,-y+1/2,z+1/2

loop_
_atom_site_label
_atom_site_type_symbol
_atom_site_fract_x
_atom_site_fract_y
_atom_site_fract_z
_atom_site_occupancy
_atom_site_U_iso_or_equiv
_atom_site_attached_hydrogens
O2 O-2 0.2325 0.3578 0.3437 1 0.0 0
S2 S 0.40906 0.17231 0.4227 1 0.0 0
Ba1 Ba+2 0.19877 0 0.20457 1 0.0 0
O3 O-2 0.2097 0.1478 0.3016 1 0.0 0
O4 O-2 0.7293 0 0.2658 1 0.0 2
O1 O-2 0.6382 0.2527 0.3234 1 0.0 0
O5 O-2 0.1778 0 0.0822 0.264 0.0 2
Te1 Te 0.71446 0 0.4242 1 0.0 0
S1 S+6 0.36898 0.23827 0.33787 1 0.0 0
